data_2016016
loop_
_publ_author_name
'Belik, Alexei A.'
'Mironov, Andrei V.'
'Shpanchenko, Roman V.'
'Takayama-Muromachi, Eiji'

_publ_section_title
;
 The high-pressure form of cadmium vanadate, CdV~2~O~6~
;
_journal_coeditor_code BC3043
_journal_issue 7
_journal_name_full 'Acta Crystallographica Section C'
_journal_page_first i37
_journal_page_last i39
_journal_paper_doi 10.1107/S0108270107017623
_journal_volume 63
_journal_year 2007
_chemical_formula_iupac 'Cd V2 O6'
_chemical_formula_moiety 'Cd O6 V2'
_chemical_formula_structural 'Cd V2 O6'
_chemical_formula_sum 'Cd O6 V2'
_chemical_formula_weight 310.29
_chemical_name_common 'cadmium vanadate'
_chemical_name_systematic
;
cadmium divanadium hexaoxide
;
_space_group_IT_number 60
_symmetry_cell_setting orthorhombic
_symmetry_space_group_name_Hall '-P 2bc 2n'
_symmetry_space_group_name_H-M 'P n a b'
_cell_angle_alpha 90
_cell_angle_beta 90
_cell_angle_gamma 90
_cell_formula_units_Z 4
_cell_length_a 4.9495(6)
_cell_length_b 5.6949(7)
_cell_length_c 14.1692(17)
_cell_measurement_reflns_used 23
_cell_measurement_temperature 293
_cell_measurement_theta_max 24.15
_cell_measurement_theta_min 18.51
_cell_volume 399.39(8)
_computing_cell_refinement 'CAD-4 Manual'
_computing_data_collection 'CAD-4 Manual (Enraf--Nonius, 1988)'
_computing_data_reduction 'JANA2000 (Pet\<r\'i\<cek & Du\<sek, 2000)'
_computing_molecular_graphics 'ATOMS for Windows (Dowty, 1998)'
_computing_publication_material JANA2000
_computing_structure_refinement JANA2000
_computing_structure_solution 'SIR2002 (Burla <i>et al.</i>,  2000)'
_diffrn_ambient_temperature 293
_diffrn_measured_fraction_theta_full 1.00
_diffrn_measurement_device_type 'Enraf--Nonius CAD-4'
_diffrn_measurement_method \w
_diffrn_radiation_monochromator 'equatorial mounted graphite'
_diffrn_radiation_source 'X-ray sealed tube'
_diffrn_radiation_type 'Mo K\a'
_diffrn_radiation_wavelength 0.71069
_diffrn_reflns_av_R_equivalents 0.0195
_diffrn_reflns_av_sigmaI/netI 0.0177
_diffrn_reflns_limit_h_max 10
_diffrn_reflns_limit_h_min 0
_diffrn_reflns_limit_k_max 11
_diffrn_reflns_limit_k_min -3
_diffrn_reflns_limit_l_max 28
_diffrn_reflns_limit_l_min -20
_diffrn_reflns_number 4388
_diffrn_reflns_theta_full 45.95
_diffrn_reflns_theta_max 45.95
_diffrn_reflns_theta_min 2.88
_diffrn_standards_decay_% 0.0
_diffrn_standards_interval_time 120
_diffrn_standards_number 2
_exptl_absorpt_coefficient_mu 9.79
_exptl_absorpt_correction_T_max 0.565
_exptl_absorpt_correction_T_min 0.314
_exptl_absorpt_correction_type gaussian
_exptl_absorpt_process_details '(JANA2000; Pet\<r\'i\<cek & Du\<sek, 2000)'
_exptl_crystal_colour black
_exptl_crystal_density_diffrn 5.1587
_exptl_crystal_description plate
_exptl_crystal_F_000 568
_exptl_crystal_size_max 0.215
_exptl_crystal_size_mid 0.11
_exptl_crystal_size_min 0.06
_refine_diff_density_max 0.58
_refine_diff_density_min -0.49
_refine_ls_extinction_coef 0.099926
_refine_ls_extinction_method 'B-C type 1 Gaussian isotropic (Becker & Coppens, 1974)'
_refine_ls_goodness_of_fit_ref 1.19
_refine_ls_number_parameters 43
_refine_ls_number_reflns 1349
_refine_ls_R_factor_all 0.0162
_refine_ls_R_factor_gt 0.0162
_refine_ls_shift/su_max 0.0016
_refine_ls_shift/su_mean 0.0001
_refine_ls_structure_factor_coef F
_refine_ls_weighting_details 'w = 1/[\s^2^(F)+0.000324F^2^]'
_refine_ls_weighting_scheme sigma
_refine_ls_wR_factor_gt 0.0282
_refine_ls_wR_factor_ref 0.0282
_reflns_number_gt 1349
_reflns_number_total 1727
_reflns_threshold_expression I>3\s(I)
_cod_data_source_file bc3043.cif
_cod_data_source_block I
_cod_depositor_comments
;
The following automatic conversions were performed:
'_exptl_absorpt_correction_type' value 'Gaussian' changed to 'gaussian'
according to '/home/saulius/struct/CIF-dictionaries/cif_core.dic'
dictionary named 'cif_core.dic' version 2.4.1 from 2010-06-29.

Automatic conversion script
Id: cif_fix_enum 1527 2010-12-29 10:47:43Z saulius 

The following automatic conversions were performed:

'_exptl_absorpt_correction_type' value 'Gaussian' changed to
'gaussian' according to
/home/saulius/struct/CIF-dictionaries/cif_core.dic dictionary named
'cif_core.dic' version 2.4.1 from 2010-06-29.

Automatic conversion script
Id: cif_fix_values 1715 2011-07-08 13:25:40Z adriana 
;
_cod_database_code 2016016
_cod_database_fobs_code 2016016

loop_
_symmetry_equiv_pos_site_id
_symmetry_equiv_pos_as_xyz
1 x,y,z
2 1/2-x,1/2+y,1/2+z
3 x,1/2+y,1/2-z
4 1/2-x,y,-z
5 -x,-y,-z
6 1/2+x,1/2-y,1/2-z
7 -x,1/2-y,1/2+z
8 1/2+x,-y,z

loop_
_atom_site_type_symbol
_atom_site_label
_atom_site_fract_x
_atom_site_fract_y
_atom_site_fract_z
_atom_site_U_iso_or_equiv
_atom_site_adp_type
_atom_site_calc_flag
_atom_site_occupancy
Cd Cd 0.75 0.77230(3) 1.0 0.00857(4) Uani d 1
V V 0.72263(5) 0.31327(4) 0.833072(15) 0.00574(4) Uani d 1
O O1 0.5083(2) 0.57752(18) 0.89624(6) 0.00838(19) Uani d 1
O O2 0.3843(2) 0.35145(19) 0.75452(6) 0.00830(18) Uani d 1
O O3 0.6127(2) 0.11338(19) 0.90865(7) 0.00938(19) Uani d 1

loop_
_atom_site_aniso_label
_atom_site_aniso_U_11
_atom_site_aniso_U_22
_atom_site_aniso_U_33
_atom_site_aniso_U_12
_atom_site_aniso_U_13
_atom_site_aniso_U_23
_atom_site_aniso_type_symbol
Cd 0.00772(6) 0.01005(7) 0.00793(6) 0 -0.00074(3) 0 Cd
V 0.00534(7) 0.00615(7) 0.00572(8) 0.00057(5) 0.00023(5) -0.00066(5) V
O1 0.0076(3) 0.0088(4) 0.0087(3) 0.0021(3) -0.0022(3) -0.0020(3) O
O2 0.0076(3) 0.0093(3) 0.0080(3) -0.0002(3) -0.0023(3) -0.0010(3) O
O3 0.0086(3) 0.0098(4) 0.0097(3) -0.0001(3) 0.0011(3) 0.0018(3) O

loop_
_atom_type_symbol
_atom_type_scat_dispersion_real
_atom_type_scat_dispersion_imag
_atom_type_scat_source
Cd -0.808 1.202 'International Tables Vol C Tables  4.2.6.8 and 6.1.1.1'
V 0.301 0.529 'International Tables Vol C Tables  4.2.6.8 and 6.1.1.1'
O 0.011 0.006 'International Tables Vol C Tables  4.2.6.8 and 6.1.1.1'

loop_
_geom_angle_atom_site_label_1
_geom_angle_atom_site_label_2
_geom_angle_atom_site_label_3
_geom_angle_site_symmetry_1
_geom_angle_site_symmetry_3
_geom_angle
O1 Cd O1 . 4_657 119.32(4)
O1 Cd O3 . 1_565 83.97(4)
O1 Cd O3 . 5_667 95.41(4)
O1 Cd O3 . 8_565 101.00(3)
O1 Cd O3 . 4_667 155.82(4)
O1 Cd O1 4_657 . 119.32(4)
O1 Cd O3 4_657 1_565 155.82(4)
O1 Cd O3 4_657 5_667 101.00(3)
O1 Cd O3 4_657 8_565 95.41(4)
O1 Cd O3 4_657 4_667 83.97(4)
O3 Cd O3 1_565 5_667 81.71(3)
O3 Cd O3 1_565 8_565 72.14(3)
O3 Cd O3 1_565 4_667 73.93(3)
O3 Cd O3 5_667 1_565 81.71(3)
O3 Cd O3 5_667 8_565 147.22(4)
O3 Cd O3 5_667 4_667 72.14(3)
O3 Cd O3 8_565 1_565 72.14(3)
O3 Cd O3 8_565 5_667 147.22(4)
O3 Cd O3 8_565 4_667 81.71(3)
O3 Cd O3 4_667 1_565 73.93(3)
O3 Cd O3 4_667 5_667 72.14(3)
O3 Cd O3 4_667 8_565 81.71(3)
O1 V O1 . 8_565 86.28(4)
O1 V O2 . . 74.49(4)
O1 V O2 . 6_556 160.28(4)
O1 V O2 . 8_565 77.66(4)
O1 V O3 . . 93.01(5)
O1 V O1 8_565 . 86.28(4)
O1 V O2 8_565 . 153.41(5)
O1 V O2 8_565 6_556 100.38(5)
O1 V O2 8_565 8_565 71.63(4)
O1 V O3 8_565 . 100.11(5)
O2 V O2 . 6_556 92.63(4)
O2 V O2 . 8_565 86.21(4)
O2 V O3 . . 99.09(5)
O2 V O2 6_556 . 92.63(4)
O2 V O2 6_556 8_565 86.79(4)
O2 V O3 6_556 . 103.92(5)
O2 V O2 8_565 . 86.21(4)
O2 V O2 8_565 6_556 86.79(4)
O2 V O3 8_565 . 167.72(4)

loop_
_geom_bond_atom_site_label_1
_geom_bond_atom_site_label_2
_geom_bond_site_symmetry_2
_geom_bond_distance
_geom_bond_publ_flag
Cd O1 . 2.1961(10) yes
Cd O1 4_657 2.1961(10) no
Cd O3 1_565 2.4311(10) yes
Cd O3 5_667 2.3071(10) yes
Cd O3 8_565 2.3071(10) no
Cd O3 4_667 2.4311(10) no
V O1 . 2.0472(10) yes
V O1 8_565 1.7853(10) yes
V O2 . 2.0225(10) yes
V O2 6_556 1.7494(10) yes
V O2 8_565 2.3505(10) yes
V O3 . 1.6548(10) yes
